data_2011956
loop_
_publ_author_name
'Ibers, James A.'

_publ_section_title
;
 Gabapentin and gabapentin monohydrate
;
_journal_issue 5
_journal_name_full 'Acta Crystallographica Section C'
_journal_page_first 641
_journal_page_last 643
_journal_paper_doi 10.1107/S0108270101003341
_journal_volume 57
_journal_year 2001
_chemical_formula_iupac 'C9 H17 N O2'
_chemical_formula_moiety 'C9 H17 N O2'
_chemical_formula_sum 'C9 H17 N O2'
_chemical_formula_weight 171.24
_chemical_name_common gabapentin
_chemical_name_systematic
;
1-(aminomethyl)cyclohexaneacetic acid
;
_space_group_IT_number 14
_symmetry_cell_setting monoclinic
_symmetry_space_group_name_Hall '-P 2ybc'
_symmetry_space_group_name_H-M 'P 1 21/c 1'
_audit_creation_method SHELXL-97
_cell_angle_alpha 90.00
_cell_angle_beta 90.080(2)
_cell_angle_gamma 90.00
_cell_formula_units_Z 4
_cell_length_a 5.8759(6)
_cell_length_b 6.9198(7)
_cell_length_c 22.262(2)
_cell_measurement_reflns_used 2674
_cell_measurement_temperature 153(2)
_cell_measurement_theta_max 28.1
_cell_measurement_theta_min 6.2
_cell_volume 905.17(15)
_computing_cell_refinement SMART
_computing_data_collection 'SMART (Bruker, 2000)'
_computing_data_reduction 'SAINT (Bruker, 2000)'
_computing_molecular_graphics 'SHELXTL/PC (Sheldrick, 1997b)'
_computing_publication_material SHELXL97
_computing_structure_refinement 'SHELXL97 (Sheldrick, 1997a)'
_computing_structure_solution 'SHELXS97 (Sheldrick, 1990)'
_diffrn_ambient_temperature 153(2)
_diffrn_measured_fraction_theta_full .960
_diffrn_measured_fraction_theta_max .960
_diffrn_measurement_device_type 'Bruker SMART 1000 CCD'
_diffrn_measurement_method \w
_diffrn_radiation_monochromator graphite
_diffrn_radiation_source 'standard-focus sealed tube'
_diffrn_radiation_type MoK\a
_diffrn_radiation_wavelength .71073
_diffrn_reflns_av_R_equivalents .0424
_diffrn_reflns_av_sigmaI/netI .0393
_diffrn_reflns_limit_h_max 7
_diffrn_reflns_limit_h_min -7
_diffrn_reflns_limit_k_max 8
_diffrn_reflns_limit_k_min -8
_diffrn_reflns_limit_l_max 29
_diffrn_reflns_limit_l_min -29
_diffrn_reflns_number 7951
_diffrn_reflns_theta_full 28.30
_diffrn_reflns_theta_max 28.30
_diffrn_reflns_theta_min 1.83
_diffrn_standards_decay_% <2
_exptl_absorpt_coefficient_mu .088
_exptl_absorpt_correction_type none
_exptl_crystal_colour colourless
_exptl_crystal_density_diffrn 1.257
_exptl_crystal_density_meas ?
_exptl_crystal_density_method 'not measured'
_exptl_crystal_description needle
_exptl_crystal_F_000 376
_exptl_crystal_size_max .30
_exptl_crystal_size_mid .094
_exptl_crystal_size_min .088
_refine_diff_density_max .393
_refine_diff_density_min -.205
_refine_ls_extinction_method none
_refine_ls_goodness_of_fit_ref .981
_refine_ls_hydrogen_treatment refall
_refine_ls_matrix_type full
_refine_ls_number_parameters 177
_refine_ls_number_reflns 2147
_refine_ls_number_restraints 0
_refine_ls_restrained_S_all .981
_refine_ls_R_factor_all .0664
_refine_ls_R_factor_gt .0464
_refine_ls_shift/su_max <0.001
_refine_ls_shift/su_mean <0.001
_refine_ls_structure_factor_coef Fsqd
_refine_ls_weighting_details 'w = 1/[\s^2^(Fo^2^)+(0.0752Fo^2^)^2^]'
_refine_ls_weighting_scheme calc
_refine_ls_wR_factor_ref .1182
_reflns_number_gt 1572
_reflns_number_total 2147
_reflns_threshold_expression I>2\s(I)
_cod_data_source_file da1172.cif
_cod_data_source_block I
_cod_depositor_comments
;
The following automatic conversions were performed:

'_exptl_crystal_density_meas' value 'not measured' was changed to '?'
- the value is perceived as not measured.

Automatic conversion script
Id: cif_fix_values 3008 2015-01-20 13:52:24Z robertas 
;
_cod_original_cell_volume 905.18(16)
_cod_original_sg_symbol_H-M 'P 21/c'
_cod_database_code 2011956
_cod_database_fobs_code 2011956

loop_
_symmetry_equiv_pos_as_xyz
'x, y, z'
'-x, y+1/2, -z+1/2'
'-x, -y, -z'
'x, -y-1/2, z-1/2'

loop_
_atom_site_label
_atom_site_fract_x
_atom_site_fract_y
_atom_site_fract_z
_atom_site_U_iso_or_equiv
_atom_site_adp_type
_atom_site_calc_flag
_atom_site_refinement_flags
_atom_site_occupancy
_atom_site_disorder_assembly
_atom_site_disorder_group
_atom_site_type_symbol
O1 .32783(16) .22232(14) .47786(5) .0240(3) Uani d . 1 . . O
O2 .03209(16) .32934(15) .42512(5) .0275(3) Uani d . 1 . . O
N1 .2248(2) .83466(18) .48502(6) .0204(3) Uani d . 1 . . N
HN1 .368(3) .786(2) .4921(8) .026(4) Uiso d . 1 . . H
HN2 .128(3) .801(3) .5156(9) .036(5) Uiso d . 1 . . H
HN3 .238(3) .973(3) .4858(8) .039(5) Uiso d . 1 . . H
C1 .2946(2) .67267(19) .38403(6) .0191(3) Uani d . 1 . . C
C2 .1690(2) .6198(2) .32528(7) .0227(3) Uani d . 1 . . C
H2A .270(2) .534(2) .3024(7) .020(4) Uiso d . 1 . . H
H2B .030(3) .547(2) .3354(7) .026(4) Uiso d . 1 . . H
C3 .1122(2) .7931(2) .28509(7) .0256(3) Uani d . 1 . . C
H3A .042(3) .746(2) .2468(9) .029(4) Uiso d . 1 . . H
H3B -.002(3) .877(2) .3054(7) .024(4) Uiso d . 1 . . H
C4 .3237(2) .9141(2) .27181(7) .0262(3) Uani d . 1 . . C
H4A .438(2) .836(2) .2475(7) .020(4) Uiso d . 1 . . H
H4B .285(3) 1.031(2) .2465(8) .028(4) Uiso d . 1 . . H
C5 .4363(2) .9798(2) .33004(7) .0249(3) Uani d . 1 . . C
H5A .577(2) 1.051(2) .3221(7) .026(4) Uiso d . 1 . . H
H5B .336(3) 1.071(2) .3521(8) .026(4) Uiso d . 1 . . H
C6 .4984(2) .8074(2) .36947(7) .0210(3) Uani d . 1 . . C
H6A .569(2) .851(2) .4078(7) .016(4) Uiso d . 1 . . H
H6B .618(2) .730(2) .3481(7) .019(4) Uiso d . 1 . . H
C7 .1240(2) .7711(2) .42632(6) .0209(3) Uani d . 1 . . C
H7A .061(2) .886(2) .4076(7) .019(4) Uiso d . 1 . . H
H7B .000(3) .686(2) .4339(7) .022(4) Uiso d . 1 . . H
C8 .3956(2) .4900(2) .41369(6) .0203(3) Uani d . 1 . . C
H8A .486(2) .425(2) .3827(7) .022(4) Uiso d . 1 . . H
H8B .506(2) .525(2) .4449(7) .021(4) Uiso d . 1 . . H
C9 .2368(2) .33823(19) .44058(6) .0204(3) Uani d . 1 . . C

loop_
_atom_site_aniso_label
_atom_site_aniso_U_11
_atom_site_aniso_U_22
_atom_site_aniso_U_33
_atom_site_aniso_U_12
_atom_site_aniso_U_13
_atom_site_aniso_U_23
O1 .0265(5) .0210(5) .0247(6) -.0011(4) -.0029(4) .0049(4)
O2 .0213(5) .0329(6) .0282(6) -.0049(4) -.0012(4) .0085(5)
N1 .0202(6) .0207(6) .0202(6) -.0004(4) .0020(5) .0006(5)
C1 .0196(6) .0194(7) .0184(7) -.0010(5) .0012(5) .0010(5)
C2 .0242(7) .0224(7) .0215(8) -.0012(5) .0001(6) .0004(6)
C3 .0266(7) .0283(8) .0217(8) -.0008(6) -.0019(6) .0037(6)
C4 .0305(8) .0258(8) .0223(8) -.0003(6) .0021(6) .0051(6)
C5 .0253(7) .0217(7) .0277(8) -.0023(5) .0031(6) .0026(6)
C6 .0212(7) .0225(7) .0192(7) -.0016(5) .0012(6) .0009(6)
C7 .0194(6) .0230(7) .0202(7) .0006(5) .0007(5) .0007(6)
C8 .0198(6) .0209(7) .0202(7) .0000(5) .0008(6) .0009(6)
C9 .0237(7) .0193(7) .0181(7) .0001(5) .0029(5) -.0016(5)

loop_
_atom_type_symbol
_atom_type_description
_atom_type_scat_dispersion_real
_atom_type_scat_dispersion_imag
_atom_type_scat_source
C C .0033 .0016 'International Tables Vol C Tables 4.2.6.8 and 6.1.1.4'
H H .0000 .0000 'International Tables Vol C Tables 4.2.6.8 and 6.1.1.4'
N N .0061 .0033 'International Tables Vol C Tables 4.2.6.8 and 6.1.1.4'
O O .0106 .0060 'International Tables Vol C Tables 4.2.6.8 and 6.1.1.4'

loop_
_geom_angle_atom_site_label_1
_geom_angle_atom_site_label_2
_geom_angle_atom_site_label_3
_geom_angle
_geom_angle_publ_flag
C7 N1 HN1 113.8(11) ?
C7 N1 HN2 109.1(12) ?
HN1 N1 HN2 110.2(16) ?
C7 N1 HN3 109.9(11) ?
HN1 N1 HN3 106.7(14) ?
HN2 N1 HN3 106.9(15) ?
C7 C1 C2 108.23(11) yes
C7 C1 C8 110.60(11) yes
C2 C1 C8 110.56(11) yes
C7 C1 C6 111.47(11) yes
C2 C1 C6 109.45(11) yes
C8 C1 C6 106.54(10) yes
C3 C2 C1 114.37(12) yes
C3 C2 H2A 107.5(9) ?
C1 C2 H2A 107.2(9) ?
C3 C2 H2B 110.7(9) ?
C1 C2 H2B 108.9(10) ?
H2A C2 H2B 108.0(13) ?
C4 C3 C2 111.42(12) yes
C4 C3 H3A 110.2(10) ?
C2 C3 H3A 109.5(10) ?
C4 C3 H3B 108.3(9) ?
C2 C3 H3B 109.8(10) ?
H3A C3 H3B 107.4(13) ?
C5 C4 C3 110.54(12) yes
C5 C4 H4A 109.0(9) ?
C3 C4 H4A 110.4(9) ?
C5 C4 H4B 109.4(10) ?
C3 C4 H4B 111.2(9) ?
H4A C4 H4B 106.1(13) ?
C4 C5 C6 111.07(12) yes
C4 C5 H5A 111.2(9) ?
C6 C5 H5A 107.1(9) ?
C4 C5 H5B 110.5(9) ?
C6 C5 H5B 110.8(10) ?
H5A C5 H5B 106.0(13) ?
C5 C6 C1 113.95(11) yes
C5 C6 H6A 110.9(9) ?
C1 C6 H6A 108.8(9) ?
C5 C6 H6B 108.2(9) ?
C1 C6 H6B 108.5(8) ?
H6A C6 H6B 106.1(12) ?
N1 C7 C1 114.03(11) yes
N1 C7 H7A 106.4(9) ?
C1 C7 H7A 110.5(9) ?
N1 C7 H7B 109.2(10) ?
C1 C7 H7B 109.6(10) ?
H7A C7 H7B 106.8(13) ?
C9 C8 C1 119.68(11) yes
C9 C8 H8A 107.1(9) ?
C1 C8 H8A 106.4(9) ?
C9 C8 H8B 107.2(9) ?
C1 C8 H8B 110.7(9) ?
H8A C8 H8B 104.7(12) ?
O2 C9 O1 123.48(12) yes
O2 C9 C8 120.88(12) yes
O1 C9 C8 115.62(12) yes

loop_
_geom_bond_atom_site_label_1
_geom_bond_atom_site_label_2
_geom_bond_site_symmetry_2
_geom_bond_distance
_geom_bond_publ_flag
O1 C9 . 1.2717(17) yes
O2 C9 . 1.2519(17) yes
N1 C7 . 1.4998(19) yes
N1 HN1 . .918(18) ?
N1 HN2 . .92(2) ?
N1 HN3 . .96(2) ?
C1 C7 . 1.5353(19) yes
C1 C2 . 1.544(2) yes
C1 C8 . 1.5446(18) yes
C1 C6 . 1.5524(18) yes
C2 C3 . 1.533(2) yes
C2 H2A . .981(16) ?
C2 H2B . .987(16) ?
C3 C4 . 1.528(2) yes
C3 H3A . .999(19) ?
C3 H3B . .995(16) ?
C4 C5 . 1.524(2) yes
C4 H4A . 1.018(16) ?
C4 H4B . 1.011(18) ?
C5 C6 . 1.525(2) yes
C5 H5A . .978(15) ?
C5 H5B . .994(17) ?
C6 H6A . .995(16) ?
C6 H6B . 1.007(15) ?
C7 H7A . .973(16) ?
C7 H7B . .954(16) ?
C8 C9 . 1.5277(18) yes
C8 H8A . .982(17) ?
C8 H8B . .979(15) ?

loop_
_geom_hbond_atom_site_label_D
_geom_hbond_atom_site_label_H
_geom_hbond_atom_site_label_A
_geom_hbond_site_symmetry_A
_geom_hbond_distance_DH
_geom_hbond_distance_HA
_geom_hbond_distance_DA
_geom_hbond_angle_DHA
N1 HN1 O1 3_666 .918(18) 1.910(18) 2.7827(16) 158.2(15)
N1 HN2 O2 3_566 .92(2) 1.85(2) 2.7525(16) 165.3(16)
N1 HN3 O1 1_565 .96(2) 1.81(2) 2.7547(16) 165.8(16)

loop_
_cod_related_entry_id
_cod_related_entry_database
_cod_related_entry_code
1 ChemSpider 3328
